data_7021711
loop_
_publ_author_name
'Beckmann, Jens'
'Bolsinger, Jens'
'Duthie, Andrew'
'Finke, Pamela'

_publ_section_title
;
 Diarylhalotelluronium(iv) cations [(8-Me2NC10H6)2TeX](+) (X = Cl, Br, I)
 stabilized by intramolecularly coordinating N-donor substituents.
;
_journal_issue 34
_journal_name_full 'Dalton transactions (Cambridge, England : 2003)'
_journal_page_first 12193
_journal_page_last 12202
_journal_paper_doi 10.1039/c3dt51011e
_journal_volume 42
_journal_year 2013
_chemical_formula_sum 'C24 H20 Cl6 N2 Te'
_chemical_formula_weight 676.72
_chemical_name_systematic
;
 ?
;
_space_group_IT_number 82
_symmetry_cell_setting tetragonal
_symmetry_space_group_name_Hall 'I -4'
_symmetry_space_group_name_H-M 'I -4'
_atom_sites_solution_hydrogens geom
_atom_sites_solution_primary direct
_atom_sites_solution_secondary difmap
_audit_creation_method SHELXL-97
_cell_angle_alpha 90.00
_cell_angle_beta 90.00
_cell_angle_gamma 90.00
_cell_formula_units_Z 8
_cell_length_a 22.4140(11)
_cell_length_b 22.4140(11)
_cell_length_c 10.7778(5)
_cell_measurement_temperature 150
_cell_volume 5414.6(5)
_computing_structure_refinement 'SHELXL-97 (Sheldrick, 1997)'
_diffrn_ambient_temperature 150
_diffrn_measured_fraction_theta_full 0.995
_diffrn_measured_fraction_theta_max 0.995
_diffrn_radiation_monochromator graphite
_diffrn_radiation_source 'fine-focus sealed tube'
_diffrn_radiation_type MoK\a
_diffrn_radiation_wavelength 0.71073
_diffrn_reflns_av_R_equivalents 0.0485
_diffrn_reflns_av_sigmaI/netI 0.0383
_diffrn_reflns_limit_h_max 30
_diffrn_reflns_limit_h_min -30
_diffrn_reflns_limit_k_max 30
_diffrn_reflns_limit_k_min -30
_diffrn_reflns_limit_l_max 14
_diffrn_reflns_limit_l_min -14
_diffrn_reflns_number 25830
_diffrn_reflns_theta_full 29.17
_diffrn_reflns_theta_max 29.17
_diffrn_reflns_theta_min 2.78
_exptl_absorpt_coefficient_mu 1.707
_exptl_absorpt_correction_T_max 1.000
_exptl_absorpt_correction_T_min 0.837
_exptl_absorpt_correction_type refdelf
_exptl_absorpt_process_details 'Parkin S,Moezzi B & Hope H, (1995) J. Appl. Cryst. 28, 53-56'
_exptl_crystal_colour colourless
_exptl_crystal_density_diffrn 1.660
_exptl_crystal_density_method 'not measured'
_exptl_crystal_description block
_exptl_crystal_F_000 2656
_exptl_crystal_size_max 0.50
_exptl_crystal_size_mid 0.20
_exptl_crystal_size_min 0.12
_refine_diff_density_max 0.897
_refine_diff_density_min -0.638
_refine_diff_density_rms 0.101
_refine_ls_abs_structure_details 'Flack H D (1983), Acta Cryst. A39, 876-881'
_refine_ls_abs_structure_Flack -0.004(17)
_refine_ls_extinction_method none
_refine_ls_goodness_of_fit_ref 1.013
_refine_ls_hydrogen_treatment constr
_refine_ls_matrix_type full
_refine_ls_number_parameters 298
_refine_ls_number_reflns 7259
_refine_ls_number_restraints 0
_refine_ls_restrained_S_all 1.013
_refine_ls_R_factor_all 0.0371
_refine_ls_R_factor_gt 0.0318
_refine_ls_shift/su_max 0.003
_refine_ls_shift/su_mean 0.000
_refine_ls_structure_factor_coef Fsqd
_refine_ls_weighting_details 'calc w=1/[\s^2^(Fo^2^)+(0.0532P)^2^+0.0000P] where P=(Fo^2^+2Fc^2^)/3'
_refine_ls_weighting_scheme calc
_refine_ls_wR_factor_gt 0.0836
_refine_ls_wR_factor_ref 0.0852
_reflns_number_gt 6514
_reflns_number_total 7259
_reflns_threshold_expression >2sigma(I)
_cod_data_source_file c3dt51011e.txt
_cod_data_source_block 7
_cod_original_sg_symbol_H-M I-4
_cod_database_code 7021711

loop_
_symmetry_equiv_pos_as_xyz
'x, y, z'
'-x, -y, z'
'y, -x, -z'
'-y, x, -z'
'x+1/2, y+1/2, z+1/2'
'-x+1/2, -y+1/2, z+1/2'
'y+1/2, -x+1/2, -z+1/2'
'-y+1/2, x+1/2, -z+1/2'

loop_
_atom_site_label
_atom_site_type_symbol
_atom_site_fract_x
_atom_site_fract_y
_atom_site_fract_z
_atom_site_U_iso_or_equiv
_atom_site_adp_type
_atom_site_occupancy
_atom_site_symmetry_multiplicity
_atom_site_calc_flag
_atom_site_refinement_flags
Te1 Te 0.784475(10) 0.423942(10) 0.31441(2) 0.03162(6) Uani 1 1 d .
Cl2 Cl 0.72748(5) 0.35868(5) 0.46281(10) 0.0498(2) Uani 1 1 d .
Cl3 Cl 0.71476(7) 0.57821(7) 0.87045(14) 0.0679(4) Uani 1 1 d .
Cl1 Cl 0.82432(6) 0.50126(5) 0.16611(10) 0.0501(3) Uani 1 1 d .
Cl4 Cl 0.90178(5) 0.43902(5) 0.78996(11) 0.0532(3) Uani 1 1 d .
C15 C 0.7557(2) 0.5350(2) 0.7661(4) 0.0431(9) Uani 1 1 d .
N1 N 0.85873(14) 0.43377(14) 0.5141(3) 0.0356(7) Uani 1 1 d .
C16 C 0.80089(19) 0.50159(18) 0.8114(4) 0.0434(8) Uani 1 1 d .
H16 H 0.8080 0.4999 0.8963 0.052 Uiso 1 1 calc R
C19 C 0.77431(16) 0.49824(16) 0.5573(4) 0.0323(7) Uani 1 1 d .
C17 C 0.83700(17) 0.46935(18) 0.7282(4) 0.0375(8) Uani 1 1 d .
C10 C 0.75702(16) 0.49723(16) 0.4301(4) 0.0346(7) Uani 1 1 d .
C18 C 0.82372(17) 0.46534(17) 0.6038(4) 0.0333(7) Uani 1 1 d .
C1 C 0.8750(2) 0.3717(2) 0.5390(5) 0.0511(11) Uani 1 1 d .
H1A H 0.8983 0.3566 0.4712 0.077 Uiso 1 1 calc R
H1B H 0.8395 0.3482 0.5480 0.077 Uiso 1 1 calc R
H1C H 0.8980 0.3697 0.6140 0.077 Uiso 1 1 calc R
C13 C 0.70046(19) 0.57854(19) 0.5872(5) 0.0461(10) Uani 1 1 d .
H13 H 0.6792 0.6037 0.6396 0.055 Uiso 1 1 calc R
C14 C 0.74230(18) 0.53768(17) 0.6379(4) 0.0378(8) Uani 1 1 d .
C11 C 0.71885(19) 0.53980(18) 0.3840(4) 0.0428(9) Uani 1 1 d .
H11 H 0.7113 0.5412 0.2992 0.051 Uiso 1 1 calc R
C12 C 0.6912(2) 0.58112(19) 0.4624(5) 0.0491(11) Uani 1 1 d .
H12 H 0.6665 0.6104 0.4293 0.059 Uiso 1 1 calc R
C2 C 0.9093(2) 0.4682(2) 0.4676(5) 0.0517(11) Uani 1 1 d .
H2A H 0.9310 0.4447 0.4084 0.078 Uiso 1 1 calc R
H2B H 0.9351 0.4785 0.5354 0.078 Uiso 1 1 calc R
H2C H 0.8951 0.5039 0.4284 0.078 Uiso 1 1 calc R
Cl6 Cl 0.81375(6) 0.30626(6) -0.15777(12) 0.0552(3) Uani 1 1 d .
C25 C 0.6693(2) 0.4039(2) -0.1364(5) 0.0528(12) Uani 1 1 d .
N2 N 0.80320(15) 0.34999(15) 0.1158(3) 0.0365(7) Uani 1 1 d .
C28 C 0.75992(17) 0.36968(17) 0.0264(4) 0.0359(8) Uani 1 1 d .
C29 C 0.71133(17) 0.40352(17) 0.0723(4) 0.0369(8) Uani 1 1 d .
C20 C 0.70596(16) 0.42150(17) 0.1993(4) 0.0386(8) Uani 1 1 d .
C26 C 0.7162(2) 0.3741(2) -0.1806(5) 0.0506(10) Uani 1 1 d .
H26 H 0.7196 0.3665 -0.2651 0.061 Uiso 1 1 calc R
C21 C 0.65282(19) 0.4408(2) 0.2455(5) 0.0493(11) Uani 1 1 d .
H21 H 0.6489 0.4477 0.3301 0.059 Uiso 1 1 calc R
C3 C 0.7882(3) 0.29075(19) 0.1656(5) 0.0550(12) Uani 1 1 d .
H3A H 0.8179 0.2789 0.2249 0.083 Uiso 1 1 calc R
H3B H 0.7870 0.2623 0.0990 0.083 Uiso 1 1 calc R
H3C H 0.7499 0.2924 0.2053 0.083 Uiso 1 1 calc R
C4 C 0.8666(2) 0.3573(2) 0.0884(5) 0.0485(10) Uani 1 1 d .
H4A H 0.8898 0.3421 0.1563 0.073 Uiso 1 1 calc R
H4B H 0.8753 0.3988 0.0766 0.073 Uiso 1 1 calc R
H4C H 0.8763 0.3356 0.0142 0.073 Uiso 1 1 calc R
C24 C 0.6623(2) 0.41716(19) -0.0088(4) 0.0454(10) Uani 1 1 d .
C22 C 0.6035(2) 0.4506(2) 0.1658(6) 0.0616(14) Uani 1 1 d .
H22 H 0.5673 0.4637 0.1981 0.074 Uiso 1 1 calc R
C27 C 0.7604(2) 0.3544(2) -0.0976(4) 0.0448(9) Uani 1 1 d .
C23 C 0.6093(2) 0.4408(2) 0.0431(6) 0.0587(13) Uani 1 1 d .
H23 H 0.5775 0.4498 -0.0091 0.070 Uiso 1 1 calc R
Cl5 Cl 0.61451(8) 0.42776(9) -0.23968(16) 0.0854(5) Uani 1 1 d .

loop_
_atom_site_aniso_label
_atom_site_aniso_U_11
_atom_site_aniso_U_22
_atom_site_aniso_U_33
_atom_site_aniso_U_23
_atom_site_aniso_U_13
_atom_site_aniso_U_12
Te1 0.03381(12) 0.03100(11) 0.03006(10) -0.00050(9) 0.00086(9) -0.00207(9)
Cl2 0.0589(6) 0.0471(5) 0.0435(5) 0.0035(4) 0.0069(5) -0.0163(5)
Cl3 0.0662(8) 0.0784(9) 0.0590(8) -0.0264(7) 0.0142(6) 0.0066(7)
Cl1 0.0653(7) 0.0468(5) 0.0382(6) 0.0044(4) 0.0017(5) -0.0163(5)
Cl4 0.0555(6) 0.0573(6) 0.0468(7) 0.0037(5) -0.0187(5) 0.0055(5)
C15 0.044(2) 0.045(2) 0.040(2) -0.0136(17) 0.0037(17) -0.0062(17)
N1 0.0359(16) 0.0363(16) 0.0345(16) 0.0028(13) 0.0019(13) 0.0070(12)
C16 0.052(2) 0.0443(19) 0.0335(18) -0.0024(19) -0.0008(19) -0.0109(16)
C19 0.0313(16) 0.0316(16) 0.0341(18) -0.0010(14) -0.0027(14) -0.0011(13)
C17 0.0370(19) 0.0369(18) 0.0387(19) -0.0008(15) -0.0042(15) 0.0001(15)
C10 0.0360(17) 0.0303(16) 0.0374(19) -0.0046(15) -0.0026(15) -0.0006(13)
C18 0.0334(18) 0.0322(17) 0.0343(18) -0.0018(14) -0.0016(14) 0.0001(14)
C1 0.058(3) 0.043(2) 0.052(3) 0.005(2) 0.001(2) 0.021(2)
C13 0.037(2) 0.043(2) 0.058(3) -0.0128(19) -0.0029(18) 0.0072(16)
C14 0.0335(18) 0.0345(18) 0.045(2) -0.0085(15) -0.0011(15) -0.0001(14)
C11 0.045(2) 0.037(2) 0.046(2) -0.0038(17) -0.0132(18) 0.0066(16)
C12 0.044(2) 0.038(2) 0.066(3) -0.011(2) -0.016(2) 0.0118(17)
C2 0.042(2) 0.064(3) 0.050(3) 0.001(2) 0.0036(19) -0.0023(19)
Cl6 0.0613(7) 0.0572(6) 0.0472(7) -0.0167(5) 0.0047(5) -0.0020(5)
C25 0.052(3) 0.051(3) 0.055(3) -0.004(2) -0.021(2) -0.006(2)
N2 0.0416(17) 0.0345(15) 0.0334(17) 0.0015(13) 0.0018(13) 0.0020(13)
C28 0.0414(19) 0.0318(17) 0.0347(19) -0.0014(14) -0.0016(15) -0.0063(14)
C29 0.0375(18) 0.0324(17) 0.041(2) -0.0036(15) -0.0039(16) -0.0021(14)
C20 0.0351(17) 0.0358(17) 0.045(2) -0.0062(17) -0.0064(17) -0.0032(13)
C26 0.060(2) 0.055(2) 0.037(2) -0.009(2) -0.005(2) -0.0096(19)
C21 0.037(2) 0.053(3) 0.057(3) -0.014(2) 0.0003(19) -0.0017(18)
C3 0.079(3) 0.035(2) 0.051(3) -0.0001(19) 0.004(2) -0.002(2)
C4 0.043(2) 0.057(3) 0.045(2) -0.005(2) -0.0026(18) 0.0054(19)
C24 0.046(2) 0.040(2) 0.050(2) -0.0076(18) -0.0147(19) -0.0033(17)
C22 0.038(2) 0.072(3) 0.075(4) -0.027(3) -0.010(2) 0.009(2)
C27 0.050(2) 0.042(2) 0.042(2) -0.0082(18) -0.0023(18) -0.0064(18)
C23 0.044(2) 0.059(3) 0.073(4) -0.012(3) -0.021(2) 0.002(2)
Cl5 0.0869(11) 0.0998(12) 0.0696(9) -0.0156(8) -0.0420(8) 0.0131(9)

loop_
_atom_type_symbol
_atom_type_description
_atom_type_scat_dispersion_real
_atom_type_scat_dispersion_imag
_atom_type_scat_source
C C 0.0033 0.0016 'International Tables Vol C Tables 4.2.6.8 and 6.1.1.4'
H H 0.0000 0.0000 'International Tables Vol C Tables 4.2.6.8 and 6.1.1.4'
Te Te -0.5308 1.6751 'International Tables Vol C Tables 4.2.6.8 and 6.1.1.4'
Cl Cl 0.1484 0.1585 'International Tables Vol C Tables 4.2.6.8 and 6.1.1.4'
N N 0.0061 0.0033 'International Tables Vol C Tables 4.2.6.8 and 6.1.1.4'

loop_
_geom_angle_atom_site_label_1
_geom_angle_atom_site_label_2
_geom_angle_atom_site_label_3
_geom_angle
C10 Te1 C20 96.85(15)
C10 Te1 Cl2 86.01(11)
C20 Te1 Cl2 86.36(12)
C10 Te1 Cl1 86.78(11)
C20 Te1 Cl1 86.67(12)
Cl2 Te1 Cl1 169.30(4)
C16 C15 C14 122.4(4)
C16 C15 Cl3 118.0(4)
C14 C15 Cl3 119.6(4)
C18 N1 C2 113.4(3)
C18 N1 C1 118.9(3)
C2 N1 C1 111.8(4)
C15 C16 C17 119.0(4)
C18 C19 C10 122.8(3)
C18 C19 C14 119.8(4)
C10 C19 C14 117.2(3)
C18 C17 C16 122.0(4)
C18 C17 Cl4 121.9(3)
C16 C17 Cl4 116.0(3)
C11 C10 C19 120.4(3)
C11 C10 Te1 119.9(3)
C19 C10 Te1 119.5(3)
C17 C18 C19 118.5(4)
C17 C18 N1 124.8(3)
C19 C18 N1 116.5(3)
C12 C13 C14 120.5(4)
C15 C14 C13 122.9(4)
C15 C14 C19 117.3(4)
C13 C14 C19 119.7(4)
C10 C11 C12 121.1(4)
C13 C12 C11 120.1(4)
C26 C25 C24 122.6(5)
C26 C25 Cl5 118.8(4)
C24 C25 Cl5 118.6(4)
C28 N2 C4 119.1(3)
C28 N2 C3 111.5(3)
C4 N2 C3 113.4(4)
C27 C28 C29 118.6(4)
C27 C28 N2 124.6(4)
C29 C28 N2 116.7(3)
C28 C29 C20 123.3(4)
C28 C29 C24 119.3(4)
C20 C29 C24 117.2(4)
C21 C20 C29 120.8(4)
C21 C20 Te1 119.8(3)
C29 C20 Te1 119.3(3)
C25 C26 C27 119.1(5)
C20 C21 C22 120.7(5)
C25 C24 C23 123.7(4)
C25 C24 C29 117.5(4)
C23 C24 C29 118.8(4)
C23 C22 C21 119.6(5)
C28 C27 C26 122.1(4)
C28 C27 Cl6 121.5(4)
C26 C27 Cl6 116.3(3)
C22 C23 C24 122.0(5)

loop_
_geom_bond_atom_site_label_1
_geom_bond_atom_site_label_2
_geom_bond_distance
Te1 C10 2.152(4)
Te1 C20 2.154(4)
Te1 Cl2 2.5160(10)
Te1 Cl1 2.5211(11)
Cl3 C15 1.746(4)
Cl4 C17 1.736(4)
C15 C16 1.350(6)
C15 C14 1.415(6)
N1 C18 1.431(5)
N1 C2 1.460(6)
N1 C1 1.462(5)
C16 C17 1.408(6)
C19 C18 1.422(5)
C19 C10 1.425(5)
C19 C14 1.432(5)
C17 C18 1.377(6)
C10 C11 1.374(5)
C13 C12 1.362(7)
C13 C14 1.420(6)
C11 C12 1.399(6)
Cl6 C27 1.735(5)
C25 C26 1.333(7)
C25 C24 1.416(7)
C25 Cl5 1.741(5)
N2 C28 1.437(5)
N2 C4 1.461(6)
N2 C3 1.471(5)
C28 C27 1.379(6)
C28 C29 1.416(6)
C29 C20 1.433(6)
C29 C24 1.437(6)
C20 C21 1.362(6)
C26 C27 1.408(7)
C21 C22 1.417(7)
C24 C23 1.417(7)
C22 C23 1.346(9)
